data_7105748
loop_
_publ_author_name
'Luca Beverina'
'Alessandro Sanguineti'
'Glauco Battagliarin'
'Riccardo Ruffo'
'Dominique Roberto'
'Stefania Righetto'
'Raffaella Soave'
'Leonardo Lo Presti'
'Renato Ugo'
'Giorgio Pagani'

_publ_section_title
;
 UV Absorbing Zwitterionic Pyridinium-Tetrazolate. Exceptional
 Transparency/Optical Nonlinearity Tradeoff
;
_journal_name_full Chem.Commun.
_journal_page_first 292
_journal_paper_doi 10.1039/c0cc01652g
_journal_volume 47
_journal_year 2011
_chemical_formula_moiety 'C7 H7 N5'
_chemical_formula_sum 'C7 H7 N5'
_chemical_formula_weight 161.18
_chemical_melting_point 547
_chemical_name_systematic
;
?
;
_space_group_IT_number 15
_symmetry_cell_setting monoclinic
_symmetry_space_group_name_Hall '-C 2yc'
_symmetry_space_group_name_H-M 'C 1 2/c 1'
_atom_sites_solution_hydrogens geom
_atom_sites_solution_primary direct
_atom_sites_solution_secondary difmap
_audit_creation_date 2009-11-04
_audit_creation_method SHELXL-97
_cell_angle_alpha 90.00
_cell_angle_beta 108.360(2)
_cell_angle_gamma 90.00
_cell_formula_units_Z 4
_cell_length_a 10.5257(10)
_cell_length_b 10.8919(11)
_cell_length_c 7.0298(7)
_cell_measurement_reflns_used 1012
_cell_measurement_temperature 298(2)
_cell_measurement_theta_max 24.566
_cell_measurement_theta_min 2.766
_cell_volume 764.91(13)
_computing_structure_refinement 'SHELXL-97 (Sheldrick, 1997)'
_diffrn_ambient_temperature 298(2)
_diffrn_measured_fraction_theta_full 1.000
_diffrn_measured_fraction_theta_max 1.000
_diffrn_measurement_device_type 'Bruker AXS Smart'
_diffrn_measurement_method '\w scans'
_diffrn_radiation_type MoK\a
_diffrn_radiation_wavelength 0.71073
_diffrn_reflns_av_R_equivalents 0.0258
_diffrn_reflns_av_sigmaI/netI 0.0161
_diffrn_reflns_limit_h_max 13
_diffrn_reflns_limit_h_min -13
_diffrn_reflns_limit_k_max 14
_diffrn_reflns_limit_k_min -14
_diffrn_reflns_limit_l_max 9
_diffrn_reflns_limit_l_min -9
_diffrn_reflns_number 4877
_diffrn_reflns_theta_full 27.51
_diffrn_reflns_theta_max 27.51
_diffrn_reflns_theta_min 2.77
_exptl_absorpt_coefficient_mu 0.096
_exptl_absorpt_correction_T_max 1.0000
_exptl_absorpt_correction_T_min 0.9063
_exptl_absorpt_correction_type empirical
_exptl_absorpt_process_details SADABS-2007/4
_exptl_crystal_colour 'dark orange'
_exptl_crystal_density_diffrn 1.400
_exptl_crystal_density_method 'not measured'
_exptl_crystal_description prism
_exptl_crystal_F_000 336
_exptl_crystal_size_max 0.25
_exptl_crystal_size_mid 0.15
_exptl_crystal_size_min 0.15
_refine_diff_density_max 0.153
_refine_diff_density_min -0.165
_refine_diff_density_rms 0.030
_refine_ls_extinction_method none
_refine_ls_goodness_of_fit_ref 1.076
_refine_ls_hydrogen_treatment mixed
_refine_ls_matrix_type full
_refine_ls_number_parameters 77
_refine_ls_number_reflns 878
_refine_ls_number_restraints 0
_refine_ls_restrained_S_all 1.076
_refine_ls_R_factor_all 0.0596
_refine_ls_R_factor_gt 0.0364
_refine_ls_shift/su_max 0.012
_refine_ls_shift/su_mean 0.001
_refine_ls_structure_factor_coef Fsqd
_refine_ls_weighting_details 'calc w=1/[\s^2^(Fo^2^)+(0.0382P)^2^+0.1800P] where P=(Fo^2^+2Fc^2^)/3'
_refine_ls_weighting_scheme calc
_refine_ls_wR_factor_gt 0.0831
_refine_ls_wR_factor_ref 0.0950
_reflns_number_gt 623
_reflns_number_total 878
_reflns_threshold_expression >2sigma(I)
_cod_data_source_file C0CC01652G.TXT
_cod_data_source_block LBZW01
_cod_depositor_comments
;
The following automatic conversions were performed:
'_symmetry_cell_setting' value 'Monoclinic' changed to 'monoclinic'
according to '/home/saulius/struct/CIF-dictionaries/cif_core.dic'
dictionary named 'cif_core.dic' version 2.4.1 from 2010-06-29.

Automatic conversion script
Id: cif_fix_enum 1527 2010-12-29 10:47:43Z saulius 
;
_cod_original_sg_symbol_Hall -C2yc
_cod_original_sg_symbol_H-M c_2/c
_cod_database_code 7105748

loop_
_symmetry_equiv_pos_as_xyz
'x, y, z'
'-x, y, -z+1/2'
'x+1/2, y+1/2, z'
'-x+1/2, y+1/2, -z+1/2'
'-x, -y, -z'
'x, -y, z-1/2'
'-x+1/2, -y+1/2, -z'
'x+1/2, -y+1/2, z-1/2'

loop_
_atom_site_label
_atom_site_type_symbol
_atom_site_fract_x
_atom_site_fract_y
_atom_site_fract_z
_atom_site_U_iso_or_equiv
_atom_site_adp_type
_atom_site_occupancy
_atom_site_symmetry_multiplicity
_atom_site_calc_flag
_atom_site_refinement_flags
_atom_site_disorder_assembly
_atom_site_disorder_group
C1 C 0.5000 0.12982(16) 0.2500 0.0448(5) Uani 1 2 d S . .
C2 C 0.5000 -0.00380(16) 0.2500 0.0427(4) Uani 1 2 d S . .
C3 C 0.61306(14) -0.07005(13) 0.2516(2) 0.0508(4) Uani 1 1 d . . .
C4 C 0.61061(15) -0.19554(14) 0.2507(2) 0.0551(4) Uani 1 1 d . . .
C5 C 0.5000 -0.3921(2) 0.2500 0.0754(8) Uani 1 2 d S . .
N1 N 0.5000 -0.25650(14) 0.2500 0.0531(5) Uani 1 2 d S . .
N2 N 0.39713(12) 0.19817(11) 0.25869(18) 0.0566(4) Uani 1 1 d . . .
N3 N 0.43879(13) 0.31422(11) 0.2553(2) 0.0661(4) Uani 1 1 d . . .
H3 H 0.6960(16) -0.0286(12) 0.254(2) 0.060(4) Uiso 1 1 d . . .
H4 H 0.6885(16) -0.2474(14) 0.250(2) 0.073(5) Uiso 1 1 d . . .
H5A H 0.582(4) -0.421(3) 0.206(8) 0.078(11) Uiso 0.50 1 d P . .
H5B H 0.411(4) -0.419(3) 0.141(7) 0.071(10) Uiso 0.50 1 d P . .
H5C H 0.507(6) -0.417(3) 0.388(6) 0.077(11) Uiso 0.50 1 d P . .

loop_
_atom_site_aniso_label
_atom_site_aniso_U_11
_atom_site_aniso_U_22
_atom_site_aniso_U_33
_atom_site_aniso_U_23
_atom_site_aniso_U_13
_atom_site_aniso_U_12
C1 0.0507(10) 0.0391(10) 0.0472(11) 0.000 0.0193(8) 0.000
C2 0.0492(10) 0.0374(10) 0.0445(10) 0.000 0.0190(8) 0.000
C3 0.0488(8) 0.0448(8) 0.0635(9) 0.0035(6) 0.0246(7) 0.0006(6)
C4 0.0595(9) 0.0457(8) 0.0653(10) 0.0051(6) 0.0270(7) 0.0101(7)
C5 0.117(3) 0.0346(11) 0.079(2) 0.000 0.037(2) 0.000
N1 0.0679(11) 0.0357(8) 0.0600(11) 0.000 0.0263(9) 0.000
N2 0.0627(8) 0.0387(6) 0.0743(9) 0.0000(5) 0.0299(6) 0.0055(5)
N3 0.0816(9) 0.0395(7) 0.0831(9) 0.0005(6) 0.0346(8) 0.0068(6)

loop_
_atom_type_symbol
_atom_type_description
_atom_type_scat_dispersion_real
_atom_type_scat_dispersion_imag
_atom_type_scat_source
C C 0.0033 0.0016 'International Tables Vol C Tables 4.2.6.8 and 6.1.1.4'
H H 0.0000 0.0000 'International Tables Vol C Tables 4.2.6.8 and 6.1.1.4'
N N 0.0061 0.0033 'International Tables Vol C Tables 4.2.6.8 and 6.1.1.4'

loop_
_geom_angle_atom_site_label_1
_geom_angle_atom_site_label_2
_geom_angle_atom_site_label_3
_geom_angle
_geom_angle_site_symmetry_1
_geom_angle_site_symmetry_3
_geom_angle_publ_flag
N2 C1 N2 111.99(16) . 2_655 ?
N2 C1 C2 124.01(8) . . ?
N2 C1 C2 124.01(8) 2_655 . ?
C3 C2 C3 117.39(18) 2_655 . ?
C3 C2 C1 121.30(9) 2_655 . ?
C3 C2 C1 121.30(9) . . ?
C4 C3 C2 120.31(14) . . ?
C4 C3 H3 118.5(8) . . ?
C2 C3 H3 121.2(8) . . ?
N1 C4 C3 120.73(14) . . ?
N1 C4 H4 115.8(9) . . ?
C3 C4 H4 123.5(9) . . ?
N1 C5 H5A 107.4(19) . . ?
N1 C5 H5B 106.0(18) . . ?
H5A C5 H5B 109(2) . . ?
N1 C5 H5C 106(2) . . ?
H5A C5 H5C 113(2) . . ?
H5B C5 H5C 115(2) . . ?
C4 N1 C4 120.54(17) . 2_655 ?
C4 N1 C5 119.73(9) . . ?
C4 N1 C5 119.73(9) 2_655 . ?
C1 N2 N3 104.55(12) . . ?
N3 N3 N2 109.46(7) 2_655 . ?

loop_
_geom_bond_atom_site_label_1
_geom_bond_atom_site_label_2
_geom_bond_distance
_geom_bond_site_symmetry_2
_geom_bond_publ_flag
C1 N2 1.3312(14) . ?
C1 N2 1.3312(14) 2_655 ?
C1 C2 1.455(2) . ?
C2 C3 1.3887(17) 2_655 ?
C2 C3 1.3887(17) . ?
C3 C4 1.367(2) . ?
C3 H3 0.978(15) . ?
C4 N1 1.3390(17) . ?
C4 H4 0.997(17) . ?
C5 N1 1.477(3) . ?
C5 H5A 1.05(4) . ?
C5 H5B 1.04(4) . ?
C5 H5C 0.98(4) . ?
N1 C4 1.3390(17) 2_655 ?
N2 N3 1.3406(17) . ?
N3 N3 1.314(3) 2_655 ?

loop_
_geom_torsion_atom_site_label_1
_geom_torsion_atom_site_label_2
_geom_torsion_atom_site_label_3
_geom_torsion_atom_site_label_4
_geom_torsion
_geom_torsion_site_symmetry_1
_geom_torsion_site_symmetry_2
_geom_torsion_site_symmetry_3
_geom_torsion_site_symmetry_4
_geom_torsion_publ_flag
N2 C1 C2 C3 3.52(9) . . . 2_655 ?
N2 C1 C2 C3 -176.48(9) 2_655 . . 2_655 ?
N2 C1 C2 C3 -176.48(9) . . . . ?
N2 C1 C2 C3 3.52(9) 2_655 . . . ?
C3 C2 C3 C4 0.28(10) 2_655 . . . ?
C1 C2 C3 C4 -179.72(10) . . . . ?
C2 C3 C4 N1 -0.6(2) . . . . ?
C3 C4 N1 C4 0.29(10) . . . 2_655 ?
C3 C4 N1 C5 -179.71(10) . . . . ?
N2 C1 N2 N3 -0.04(7) 2_655 . . . ?
C2 C1 N2 N3 179.96(7) . . . . ?
C1 N2 N3 N3 0.10(18) . . . 2_655 ?
